data_2202115
loop_
_publ_author_name
'Lu, Liping'
'Zhu, Miaoli'
'Li, Jianfeng'
'Yang, Pin'

_publ_section_title
;Dimethyl{3-[1-methyl-4-(1-methyl-4-nitropyrrole-2-carboxamido)pyrrole-2-carboxamido]propyl}ammonium
 chloride methanol solvate
;
_journal_issue 4
_journal_name_full 'Acta Crystallographica Section E'
_journal_page_first o417
_journal_page_last o419
_journal_paper_doi 10.1107/S1600536803004677
_journal_volume 59
_journal_year 2003
_chemical_formula_iupac 'C17 H25 N6 O4 1+, Cl 1-, C H4 O'
_chemical_formula_moiety 'C17 H25 N6 O4 1+, Cl 1-, C H4 O'
_chemical_formula_sum 'C18 H29 Cl N6 O5'
_chemical_formula_weight 444.92
_chemical_name_common 'bis-N-methylpyrrole dipeptides'
_chemical_name_systematic
;
Dimethyl{3-[1-methyl-4-(1-methyl-4-nitropyrrole-2-carboxamido)pyrrole-2-
carboxamido]propyl}ammonium chloride monomethanol
;
_space_group_IT_number 14
_symmetry_cell_setting monoclinic
_symmetry_space_group_name_Hall '-P 2ybc'
_symmetry_space_group_name_H-M 'P 1 21/c 1'
_atom_sites_solution_hydrogens geom
_atom_sites_solution_primary direct
_atom_sites_solution_secondary difmap
_audit_creation_method SHELXL-97
_cell_angle_alpha 90.00
_cell_angle_beta 90.765(4)
_cell_angle_gamma 90.00
_cell_formula_units_Z 4
_cell_length_a 6.2129(13)
_cell_length_b 17.801(4)
_cell_length_c 19.442(4)
_cell_measurement_reflns_used 1027
_cell_measurement_temperature 183(2)
_cell_measurement_theta_max 19.56
_cell_measurement_theta_min 2.38
_cell_volume 2150.0(8)
_computing_cell_refinement 'SAINT (Bruker, 2000)'
_computing_data_collection 'SMART (Bruker, 2000)'
_computing_data_reduction SAINT
_computing_molecular_graphics 'SHELXTL/PC (Sheldrick, 1999)'
_computing_publication_material SHELXTL/PC
_computing_structure_refinement 'SHELXL97 (Sheldrick, 2000)'
_computing_structure_solution 'SHELXS97 (Sheldrick, 2000)'
_diffrn_ambient_temperature 183(2)
_diffrn_measured_fraction_theta_full 0.952
_diffrn_measured_fraction_theta_max 0.952
_diffrn_measurement_device_type 'SMART 1K CCD area-detector'
_diffrn_measurement_method \w
_diffrn_radiation_monochromator graphite
_diffrn_radiation_source 'fine-focus sealed tube'
_diffrn_radiation_type MoK\a
_diffrn_radiation_wavelength 0.71073
_diffrn_reflns_av_R_equivalents 0.0739
_diffrn_reflns_av_sigmaI/netI 0.1238
_diffrn_reflns_limit_h_max 6
_diffrn_reflns_limit_h_min -7
_diffrn_reflns_limit_k_max 19
_diffrn_reflns_limit_k_min -20
_diffrn_reflns_limit_l_max 21
_diffrn_reflns_limit_l_min -22
_diffrn_reflns_number 8201
_diffrn_reflns_theta_full 24.80
_diffrn_reflns_theta_max 24.80
_diffrn_reflns_theta_min 2.10
_diffrn_standards_decay_% 0
_diffrn_standards_number 0
_exptl_absorpt_coefficient_mu 0.220
_exptl_absorpt_correction_type none
_exptl_crystal_colour yellow
_exptl_crystal_density_diffrn 1.374
_exptl_crystal_density_method 'not measured'
_exptl_crystal_description block
_exptl_crystal_F_000 944
_exptl_crystal_size_max 0.20
_exptl_crystal_size_mid 0.20
_exptl_crystal_size_min 0.20
_refine_diff_density_max 0.187
_refine_diff_density_min -0.213
_refine_ls_extinction_method none
_refine_ls_goodness_of_fit_ref 0.980
_refine_ls_hydrogen_treatment constr
_refine_ls_matrix_type full
_refine_ls_number_parameters 278
_refine_ls_number_reflns 3529
_refine_ls_number_restraints 0
_refine_ls_restrained_S_all 0.980
_refine_ls_R_factor_all 0.1186
_refine_ls_R_factor_gt 0.0682
_refine_ls_shift/su_max <0.001
_refine_ls_shift/su_mean 0.000
_refine_ls_structure_factor_coef Fsqd
_refine_ls_weighting_details 'calc w = 1/[\s^2^(Fo^2^)+(0.0108P)^2^] where P = (Fo^2^+2Fc^2^)/3'
_refine_ls_weighting_scheme calc
_refine_ls_wR_factor_gt 0.0805
_refine_ls_wR_factor_ref 0.0965
_reflns_number_gt 2335
_reflns_number_total 3529
_reflns_threshold_expression I>2\s(I)
_cod_data_source_file ob6217.cif
_cod_data_source_block I
_cod_original_cell_volume 2150.1(8)
_cod_original_sg_symbol_H-M 'P 21/c'
_cod_database_code 2202115
_cod_database_fobs_code 2202115

loop_
_symmetry_equiv_pos_as_xyz
'x, y, z'
'-x, y+1/2, -z+1/2'
'-x, -y, -z'
'x, -y-1/2, z-1/2'

loop_
_atom_site_label
_atom_site_fract_x
_atom_site_fract_y
_atom_site_fract_z
_atom_site_U_iso_or_equiv
_atom_site_adp_type
_atom_site_calc_flag
_atom_site_refinement_flags
_atom_site_occupancy
_atom_site_disorder_assembly
_atom_site_disorder_group
_atom_site_type_symbol
C1 0.1155(6) 0.52134(19) 0.8850(2) 0.0355(10) Uani d . 1 . . C
H1A -0.0087 0.5295 0.9154 0.043 Uiso calc R 1 . . H
H1B 0.1747 0.5713 0.8733 0.043 Uiso calc R 1 . . H
C2 0.2860(6) 0.47772(19) 0.9244(2) 0.0358(10) Uani d . 1 . . C
H2A 0.4151 0.4732 0.8954 0.043 Uiso calc R 1 . . H
H2B 0.3277 0.5067 0.9660 0.043 Uiso calc R 1 . . H
C3 0.2176(5) 0.40062(19) 0.94611(19) 0.0290(10) Uani d . 1 . . C
H3A 0.1020 0.4050 0.9804 0.035 Uiso calc R 1 . . H
H3B 0.1581 0.3735 0.9057 0.035 Uiso calc R 1 . . H
C4 0.4357(6) 0.35272(19) 1.0438(2) 0.0258(9) Uani d . 1 . . C
C5 0.6261(5) 0.30744(19) 1.06192(19) 0.0227(9) Uani d . 1 . . C
C6 0.7847(5) 0.28059(18) 1.02045(19) 0.0238(9) Uani d . 1 . . C
H6 0.7933 0.2880 0.9722 0.029 Uiso calc R 1 . . H
C7 0.9313(6) 0.24071(18) 1.0608(2) 0.0248(9) Uani d . 1 . . C
C8 0.8599(6) 0.24328(18) 1.1281(2) 0.0274(9) Uani d . 1 . . C
H8 0.9280 0.2207 1.1670 0.033 Uiso calc R 1 . . H
C9 0.5459(6) 0.29557(19) 1.18982(19) 0.0346(10) Uani d . 1 . . C
H9A 0.6077 0.2661 1.2278 0.052 Uiso calc R 1 . . H
H9B 0.3975 0.2792 1.1809 0.052 Uiso calc R 1 . . H
H9C 0.5468 0.3489 1.2022 0.052 Uiso calc R 1 . . H
C10 1.2441(5) 0.15836(19) 1.07096(19) 0.0224(9) Uani d . 1 . . C
C11 1.4251(5) 0.12558(19) 1.0313(2) 0.0272(10) Uani d . 1 . . C
C12 1.4636(6) 0.12780(17) 0.9627(2) 0.0280(9) Uani d . 1 . . C
H12 1.3748 0.1498 0.9281 0.034 Uiso calc R 1 . . H
C13 1.6589(6) 0.09136(19) 0.9534(2) 0.0272(9) Uani d . 1 . . C
C14 1.7379(6) 0.06712(18) 1.0158(2) 0.0305(10) Uani d . 1 . . C
H14 1.8687 0.0407 1.0238 0.037 Uiso calc R 1 . . H
C15 1.6255(6) 0.0724(2) 1.1371(2) 0.0393(11) Uani d . 1 . . C
H15A 1.5202 0.0349 1.1518 0.059 Uiso calc R 1 . . H
H15B 1.6062 0.1187 1.1635 0.059 Uiso calc R 1 . . H
H15C 1.7713 0.0530 1.1450 0.059 Uiso calc R 1 . . H
C16 0.2105(6) 0.4578(2) 0.7743(2) 0.0418(11) Uani d . 1 . . C
H16A 0.2967 0.5007 0.7592 0.063 Uiso calc R 1 . . H
H16B 0.1467 0.4327 0.7340 0.063 Uiso calc R 1 . . H
H16C 0.3029 0.4223 0.7995 0.063 Uiso calc R 1 . . H
C17 -0.1120(6) 0.5362(2) 0.7823(2) 0.0460(12) Uani d . 1 . . C
H17A -0.2183 0.5565 0.8141 0.069 Uiso calc R 1 . . H
H17B -0.1861 0.5086 0.7453 0.069 Uiso calc R 1 . . H
H17C -0.0292 0.5776 0.7624 0.069 Uiso calc R 1 . . H
N1 0.0362(5) 0.48461(16) 0.82003(16) 0.0286(8) Uani d . 1 . . N
H1 -0.0375 0.4474 0.8339 0.023 Uiso d . 1 . . H
N2 0.3939(4) 0.35759(16) 0.97553(16) 0.0324(8) Uani d . 1 . . N
H2 0.4832 0.3442 0.9513 0.023 Uiso d . 1 . . H
N3 0.6736(4) 0.28424(14) 1.12818(15) 0.0233(7) Uani d . 1 . . N
N4 1.1142(4) 0.20392(15) 1.03479(15) 0.0284(8) Uani d . 1 . . N
H4 1.1276 0.2084 0.9910 0.023 Uiso d . 1 . . H
N5 1.5937(5) 0.08810(15) 1.06375(16) 0.0289(8) Uani d . 1 . . N
N6 1.7679(5) 0.07992(17) 0.88990(18) 0.0369(9) Uani d . 1 . . N
O1 0.3218(4) 0.38337(13) 1.08637(13) 0.0354(7) Uani d . 1 . . O
O2 1.2177(4) 0.14425(14) 1.13204(14) 0.0424(7) Uani d . 1 . . O
O3 1.6775(5) 0.10320(15) 0.83639(15) 0.0508(8) Uani d . 1 . . O
O4 1.9404(4) 0.04654(14) 0.89035(14) 0.0474(8) Uani d . 1 . . O
Cl1 0.27650(15) 0.64975(5) 0.16446(5) 0.0355(3) Uani d . 1 . . Cl
C18 0.8187(7) 0.7770(2) 0.1817(2) 0.0514(13) Uani d . 1 . . C
H18A 0.9187 0.7853 0.2204 0.077 Uiso calc R 1 . . H
H18B 0.7393 0.7302 0.1890 0.077 Uiso calc R 1 . . H
H18C 0.7171 0.8190 0.1786 0.077 Uiso calc R 1 . . H
O5 0.9346(4) 0.77204(15) 0.12045(13) 0.0427(8) Uani d . 1 . . O
H5 1.0456 0.7460 0.1271 0.064 Uiso calc R 1 . . H

loop_
_atom_site_aniso_label
_atom_site_aniso_U_11
_atom_site_aniso_U_22
_atom_site_aniso_U_33
_atom_site_aniso_U_12
_atom_site_aniso_U_13
_atom_site_aniso_U_23
C1 0.046(3) 0.029(2) 0.032(3) -0.003(2) -0.004(2) -0.005(2)
C2 0.032(2) 0.031(2) 0.044(3) 0.0031(19) -0.010(2) 0.001(2)
C3 0.022(2) 0.040(2) 0.026(2) 0.0023(18) 0.0016(18) 0.0000(19)
C4 0.032(2) 0.021(2) 0.025(2) -0.0104(18) 0.0042(19) 0.0016(19)
C5 0.025(2) 0.022(2) 0.021(2) -0.0046(17) 0.0023(17) 0.0004(17)
C6 0.022(2) 0.027(2) 0.023(2) -0.0050(17) 0.0059(17) 0.0030(18)
C7 0.025(2) 0.023(2) 0.027(2) -0.0024(17) 0.0083(18) -0.0002(18)
C8 0.033(2) 0.022(2) 0.027(2) 0.0056(18) 0.0001(18) 0.0042(17)
C9 0.043(3) 0.038(2) 0.022(2) 0.004(2) 0.0068(19) 0.002(2)
C10 0.020(2) 0.024(2) 0.023(2) -0.0007(17) 0.0072(17) 0.0037(18)
C11 0.025(2) 0.028(2) 0.029(3) -0.0006(18) 0.0062(19) -0.0028(18)
C12 0.032(2) 0.024(2) 0.028(3) 0.0088(18) -0.0046(19) 0.0003(18)
C13 0.033(2) 0.025(2) 0.024(2) 0.0016(18) 0.0070(19) -0.0020(18)
C14 0.025(2) 0.029(2) 0.038(3) 0.0018(18) 0.0038(19) 0.000(2)
C15 0.031(2) 0.055(3) 0.031(3) 0.011(2) 0.000(2) 0.009(2)
C16 0.050(3) 0.048(3) 0.028(3) 0.008(2) 0.017(2) 0.002(2)
C17 0.061(3) 0.049(3) 0.028(3) 0.026(2) -0.006(2) -0.001(2)
N1 0.0324(19) 0.0314(18) 0.022(2) 0.0008(15) 0.0070(15) -0.0030(15)
N2 0.0297(19) 0.0396(19) 0.028(2) 0.0121(16) 0.0063(16) -0.0008(17)
N3 0.0249(18) 0.0225(17) 0.023(2) 0.0034(14) -0.0001(14) -0.0031(15)
N4 0.0243(18) 0.0357(19) 0.025(2) 0.0041(15) 0.0042(15) 0.0051(16)
N5 0.0285(19) 0.0300(18) 0.028(2) 0.0033(15) 0.0025(15) 0.0023(16)
N6 0.040(2) 0.031(2) 0.041(3) 0.0121(17) 0.0058(19) -0.0071(18)
O1 0.0349(16) 0.0438(16) 0.0280(18) 0.0137(13) 0.0107(13) -0.0065(14)
O2 0.0386(16) 0.0586(18) 0.0302(18) 0.0122(15) 0.0085(13) 0.0146(16)
O3 0.060(2) 0.064(2) 0.0287(19) 0.0261(17) -0.0009(16) -0.0015(16)
O4 0.0471(19) 0.0509(18) 0.045(2) 0.0238(16) 0.0154(15) 0.0001(15)
Cl1 0.0332(6) 0.0392(6) 0.0340(6) 0.0015(5) 0.0020(4) -0.0005(5)
C18 0.056(3) 0.066(3) 0.032(3) 0.019(2) 0.014(2) -0.002(2)
O5 0.0449(19) 0.0530(19) 0.0304(19) 0.0163(15) 0.0090(14) 0.0002(15)

loop_
_atom_type_symbol
_atom_type_description
_atom_type_scat_dispersion_real
_atom_type_scat_dispersion_imag
_atom_type_scat_source
C C 0.0033 0.0016 'International Tables Vol C Tables 4.2.6.8 and 6.1.1.4'
H H 0.0000 0.0000 'International Tables Vol C Tables 4.2.6.8 and 6.1.1.4'
N N 0.0061 0.0033 'International Tables Vol C Tables 4.2.6.8 and 6.1.1.4'
O O 0.0106 0.0060 'International Tables Vol C Tables 4.2.6.8 and 6.1.1.4'
Cl Cl 0.1484 0.1585 'International Tables Vol C Tables 4.2.6.8 and 6.1.1.4'

loop_
_geom_angle_atom_site_label_1
_geom_angle_atom_site_label_2
_geom_angle_atom_site_label_3
_geom_angle
_geom_angle_publ_flag
N1 C1 C2 115.0(3) no
N1 C1 H1A 108.5 ?
C2 C1 H1A 108.5 ?
N1 C1 H1B 108.5 ?
C2 C1 H1B 108.5 ?
H1A C1 H1B 107.5 ?
C3 C2 C1 114.4(3) no
C3 C2 H2A 108.7 ?
C1 C2 H2A 108.7 ?
C3 C2 H2B 108.7 ?
C1 C2 H2B 108.7 ?
H2A C2 H2B 107.6 ?
N2 C3 C2 112.3(3) no
N2 C3 H3A 109.1 ?
C2 C3 H3A 109.1 ?
N2 C3 H3B 109.1 ?
C2 C3 H3B 109.1 ?
H3A C3 H3B 107.9 ?
O1 C4 N2 122.0(4) no
O1 C4 C5 123.5(4) no
N2 C4 C5 114.5(3) no
C6 C5 N3 107.4(3) no
C6 C5 C4 129.3(4) no
N3 C5 C4 123.3(3) no
C5 C6 C7 108.5(3) no
C5 C6 H6 125.7 ?
C7 C6 H6 125.7 ?
C8 C7 C6 107.5(3) no
C8 C7 N4 128.5(3) no
C6 C7 N4 124.0(3) no
N3 C8 C7 107.4(3) no
N3 C8 H8 126.3 ?
C7 C8 H8 126.3 ?
N3 C9 H9A 109.5 ?
N3 C9 H9B 109.5 ?
H9A C9 H9B 109.5 ?
N3 C9 H9C 109.5 ?
H9A C9 H9C 109.5 ?
H9B C9 H9C 109.5 ?
O2 C10 N4 123.0(3) no
O2 C10 C11 122.1(3) no
N4 C10 C11 114.8(3) no
C12 C11 N5 108.6(3) no
C12 C11 C10 129.8(4) no
N5 C11 C10 121.6(3) no
C11 C12 C13 106.3(3) no
C11 C12 H12 126.9 ?
C13 C12 H12 126.9 ?
C14 C13 C12 109.5(3) no
C14 C13 N6 123.4(3) no
C12 C13 N6 127.1(4) no
N5 C14 C13 106.9(3) no
N5 C14 H14 126.6 ?
C13 C14 H14 126.6 ?
N5 C15 H15A 109.5 ?
N5 C15 H15B 109.5 ?
H15A C15 H15B 109.5 ?
N5 C15 H15C 109.5 ?
H15A C15 H15C 109.5 ?
H15B C15 H15C 109.5 ?
N1 C16 H16A 109.5 ?
N1 C16 H16B 109.5 ?
H16A C16 H16B 109.5 ?
N1 C16 H16C 109.5 ?
H16A C16 H16C 109.5 ?
H16B C16 H16C 109.5 ?
N1 C17 H17A 109.5 ?
N1 C17 H17B 109.5 ?
H17A C17 H17B 109.5 ?
N1 C17 H17C 109.5 ?
H17A C17 H17C 109.5 ?
H17B C17 H17C 109.5 ?
C16 N1 C17 110.7(3) no
C16 N1 C1 114.2(3) no
C17 N1 C1 109.9(3) no
C16 N1 H1 109.8 ?
C17 N1 H1 107.8 ?
C1 N1 H1 104.2 ?
C4 N2 C3 123.8(3) no
C4 N2 H2 116.8 ?
C3 N2 H2 117.9 ?
C8 N3 C5 109.2(3) no
C8 N3 C9 122.9(3) no
C5 N3 C9 127.8(3) no
C10 N4 C7 125.2(3) no
C10 N4 H4 120.7 ?
C7 N4 H4 113.6 ?
C14 N5 C11 108.8(3) no
C14 N5 C15 122.4(3) no
C11 N5 C15 128.8(3) no
O4 N6 O3 123.5(3) no
O4 N6 C13 119.2(3) no
O3 N6 C13 117.4(3) no
O5 C18 H18A 109.5 ?
O5 C18 H18B 109.5 ?
H18A C18 H18B 109.5 ?
O5 C18 H18C 109.5 ?
H18A C18 H18C 109.5 ?
H18B C18 H18C 109.5 ?
C18 O5 H5 109.5 ?

loop_
_geom_bond_atom_site_label_1
_geom_bond_atom_site_label_2
_geom_bond_site_symmetry_2
_geom_bond_distance
_geom_bond_publ_flag
C1 N1 . 1.499(4) y
C1 C2 . 1.514(5) y
C1 H1A . 0.9900 ?
C1 H1B . 0.9900 ?
C2 C3 . 1.499(4) y
C2 H2A . 0.9900 ?
C2 H2B . 0.9900 ?
C3 N2 . 1.448(4) y
C3 H3A . 0.9900 ?
C3 H3B . 0.9900 ?
C4 O1 . 1.225(4) y
C4 N2 . 1.351(4) y
C4 C5 . 1.470(5) y
C5 C6 . 1.368(4) y
C5 N3 . 1.381(4) y
C6 C7 . 1.389(5) y
C6 H6 . 0.9500 ?
C7 C8 . 1.387(5) y
C7 N4 . 1.411(4) y
C8 N3 . 1.368(4) y
C8 H8 . 0.9500 ?
C9 N3 . 1.460(4) y
C9 H9A . 0.9800 ?
C9 H9B . 0.9800 ?
C9 H9C . 0.9800 ?
C10 O2 . 1.227(4) y
C10 N4 . 1.337(4) y
C10 C11 . 1.490(4) y
C11 C12 . 1.359(5) y
C11 N5 . 1.387(4) y
C12 C13 . 1.390(4) y
C12 H12 . 0.9500 ?
C13 C14 . 1.372(5) y
C13 N6 . 1.430(4) y
C14 N5 . 1.355(4) y
C14 H14 . 0.9500 ?
C15 N5 . 1.463(4) y
C15 H15A . 0.9800 ?
C15 H15B . 0.9800 ?
C15 H15C . 0.9800 ?
C16 N1 . 1.489(4) y
C16 H16A . 0.9800 ?
C16 H16B . 0.9800 ?
C16 H16C . 0.9800 ?
C17 N1 . 1.488(4) y
C17 H17A . 0.9800 ?
C17 H17B . 0.9800 ?
C17 H17C . 0.9800 ?
N1 H1 . 0.8515 ?
N2 H2 . 0.7708 ?
N4 H4 . 0.8598 ?
N6 O4 . 1.225(3) y
N6 O3 . 1.247(4) y
C18 O5 . 1.403(4) ?
C18 H18A . 0.9800 ?
C18 H18B . 0.9800 ?
C18 H18C . 0.9800 ?
O5 H5 . 0.8400 ?

loop_
_geom_hbond_atom_site_label_D
_geom_hbond_atom_site_label_H
_geom_hbond_atom_site_label_A
_geom_hbond_site_symmetry_A
_geom_hbond_distance_DH
_geom_hbond_distance_HA
_geom_hbond_distance_DA
_geom_hbond_angle_DHA
_geom_hbond_publ_flag
O5 H5 Cl1 1_655 0.84 2.34 3.152(3) 162 y
N1 H1 Cl1 3_566 0.85 2.28 3.099(3) 161 y
N4 H4 O5 3_766 0.86 2.22 3.060(4) 164 y
N2 H2 Cl1 3_666 0.77 2.72 3.430(3) 154 y

loop_
_geom_torsion_atom_site_label_1
_geom_torsion_atom_site_label_2
_geom_torsion_atom_site_label_3
_geom_torsion_atom_site_label_4
_geom_torsion
_geom_torsion_publ_flag
N1 C1 C2 C3 -58.7(5) ?
C1 C2 C3 N2 172.4(3) ?
O1 C4 C5 C6 -168.4(3) ?
N2 C4 C5 C6 12.2(5) y
O1 C4 C5 N3 11.7(5) ?
N2 C4 C5 N3 -167.8(3) ?
N3 C5 C6 C7 -0.1(4) ?
C4 C5 C6 C7 180.0(3) ?
C5 C6 C7 C8 0.1(4) ?
C5 C6 C7 N4 178.8(3) ?
C6 C7 C8 N3 -0.1(4) ?
N4 C7 C8 N3 -178.7(3) ?
O2 C10 C11 C12 171.3(4) ?
N4 C10 C11 C12 -8.7(5) y
O2 C10 C11 N5 -11.4(5) ?
N4 C10 C11 N5 168.7(3) ?
N5 C11 C12 C13 -0.2(4) ?
C10 C11 C12 C13 177.4(3) ?
C11 C12 C13 C14 0.1(4) ?
C11 C12 C13 N6 -179.5(3) ?
C12 C13 C14 N5 0.0(4) ?
N6 C13 C14 N5 179.6(3) ?
C2 C1 N1 C16 -48.8(4) ?
C2 C1 N1 C17 -173.9(3) ?
O1 C4 N2 C3 2.0(5) y
C5 C4 N2 C3 -178.6(3) y
C2 C3 N2 C4 95.4(4) ?
C7 C8 N3 C5 0.1(4) ?
C7 C8 N3 C9 176.7(3) ?
C6 C5 N3 C8 0.0(4) ?
C4 C5 N3 C8 179.9(3) ?
C6 C5 N3 C9 -176.4(3) ?
C4 C5 N3 C9 3.5(5) ?
O2 C10 N4 C7 -0.7(5) y
C11 C10 N4 C7 179.2(3) y
C8 C7 N4 C10 6.3(6) ?
C6 C7 N4 C10 -172.1(3) ?
C13 C14 N5 C11 -0.2(4) ?
C13 C14 N5 C15 -179.3(3) ?
C12 C11 N5 C14 0.2(4) ?
C10 C11 N5 C14 -177.6(3) ?
C12 C11 N5 C15 179.3(3) ?
C10 C11 N5 C15 1.5(5) ?
C14 C13 N6 O4 0.4(5) ?
C12 C13 N6 O4 179.9(3) ?
C14 C13 N6 O3 178.5(3) ?
C12 C13 N6 O3 -1.9(6) ?

loop_
_cod_related_entry_id
_cod_related_entry_database
_cod_related_entry_code
1 ChemSpider 21131838
